data_1526364
loop_
_publ_author_name
'Riedel, R.'
'Greiner, A.'
'Aldinger, F.'
'Bill, J.'
'Miehe, G.'
'Fuess, H.'
'Dressler, W.'

_publ_section_title
;
 The first crystalline solids in the ternary Si - C - N system
;
_journal_name_full 'Angewandte Chemie (Edition international)'
_journal_page_first 603
_journal_page_last 606
_journal_volume 36
_journal_year 1997
_chemical_formula_sum 'C2 N4 Si'
_chemical_name_systematic 'Si C2 N4'
_space_group_IT_number 224
_symmetry_space_group_name_Hall '-P 4bc 2bc 3'
_symmetry_space_group_name_H-M 'P n -3 m :2'
_cell_angle_alpha 90
_cell_angle_beta 90
_cell_angle_gamma 90
_cell_formula_units_Z 2
_cell_length_a 6.1885
_cell_length_b 6.1885
_cell_length_c 6.1885
_cell_volume 237.004
_citation_journal_id_ASTM ACIEAY
_cod_data_source_file Riedel_ACIEAY_1997_1438.cif
_cod_data_source_block C2N4Si1
_cod_original_cell_volume 237.0043
_cod_original_formula_sum 'C2 N4 Si1'
_cod_database_code 1526364

loop_
_symmetry_equiv_pos_as_xyz
x,y,z
-y,x+1/2,z+1/2
-x+1/2,-y+1/2,z
y+1/2,-x,z+1/2
x,-y+1/2,-z+1/2
y+1/2,x+1/2,-z
-x+1/2,y,-z+1/2
-y,-x,-z
z,x,y
-x,z+1/2,y+1/2
-z+1/2,-x+1/2,y
x+1/2,-z,y+1/2
z,-x+1/2,-y+1/2
x+1/2,z+1/2,-y
-z+1/2,x,-y+1/2
-x,-z,-y
y,z,x
y,-z+1/2,-x+1/2
z+1/2,y+1/2,-x
-y+1/2,z,-x+1/2
-z,-y,-x
-y+1/2,-z+1/2,x
z+1/2,-y,x+1/2
-z,y+1/2,x+1/2
-x,-y,-z
y,-x-1/2,-z-1/2
x-1/2,y-1/2,-z
-y-1/2,x,-z-1/2
-x,y-1/2,z-1/2
-y-1/2,-x-1/2,z
x-1/2,-y,z-1/2
y,x,z
-z,-x,-y
x,-z-1/2,-y-1/2
z-1/2,x-1/2,-y
-x-1/2,z,-y-1/2
-z,x-1/2,y-1/2
-x-1/2,-z-1/2,y
z-1/2,-x,y-1/2
x,z,y
-y,-z,-x
-y,z-1/2,x-1/2
-z-1/2,-y-1/2,x
y-1/2,-z,x-1/2
z,y,x
y-1/2,z-1/2,-x
-z-1/2,y,-x-1/2
z,-y-1/2,-x-1/2

loop_
_atom_site_label
_atom_site_type_symbol
_atom_site_fract_x
_atom_site_fract_y
_atom_site_fract_z
_atom_site_occupancy
_atom_site_U_iso_or_equiv
N1 N 0.103 0.103 0.103 1 0.0
C1 C 0 0 0 1 0.0
Si1 Si 0.25 0.25 0.25 1 0.0
